data_1545308
loop_
_publ_author_name
'Du, Ran'
'Meng, Li'
'Lu, Li-Ping'

_publ_section_title
;
 1,4-Bis(1<i>H</i>-1,2,4-triazol-1-yl)benzene
;
_journal_coeditor_code HB4114
_journal_issue 2
_journal_name_full IUCrData
_journal_page_first x170272
_journal_paper_doi 10.1107/S2414314617002723
_journal_volume 2
_journal_year 2017
_chemical_formula_iupac 'C10 H8 N6'
_chemical_formula_moiety 'C10 H8 N6'
_chemical_formula_sum 'C10 H8 N6'
_chemical_formula_weight 212.22
_chemical_name_systematic
;
1,4-Bis(1<i>H</i>-1,2,4-triazol-1-yl)benzene
;
_space_group_crystal_system monoclinic
_space_group_IT_number 14
_space_group_name_Hall '-P 2ybc'
_space_group_name_H-M_alt 'P 1 21/c 1'
_symmetry_space_group_name_Hall '-P 2ybc'
_symmetry_space_group_name_H-M 'P 1 21/c 1'
_atom_sites_solution_hydrogens geom
_atom_sites_solution_primary direct
_audit_creation_method SHELXL-2016/6
_cell_angle_alpha 90
_cell_angle_beta 96.165(3)
_cell_angle_gamma 90
_cell_formula_units_Z 2
_cell_length_a 3.8091(3)
_cell_length_b 10.2616(9)
_cell_length_c 11.9768(11)
_cell_measurement_reflns_used 2111
_cell_measurement_temperature 298(2)
_cell_measurement_theta_max 27.48
_cell_measurement_theta_min 3.422
_cell_volume 465.44(7)
_computing_cell_refinement
;
SAINT (Bruker, 2000)
;
_computing_data_collection
;
APEX2 (Bruker, 2000)
;
_computing_data_reduction
;
SAINT (Bruker, 2000)
;
_computing_molecular_graphics
;
SHELXTL (Sheldrick, 2008)
;
_computing_publication_material
;
SHELXTL (Sheldrick, 2008)
;
_computing_structure_refinement
;
SHELXL2016 (Sheldrick, 2015)
;
_computing_structure_solution
;
SHELXS97 (Sheldrick, 2008)
;
_diffrn_ambient_temperature 298(2)
_diffrn_measured_fraction_theta_full 0.992
_diffrn_measured_fraction_theta_max 0.992
_diffrn_measurement_device_type 'Bruker APEXII CCD'
_diffrn_measurement_method '\f and \w scans'
_diffrn_radiation_type MoK\a
_diffrn_radiation_wavelength 0.71073
_diffrn_reflns_av_R_equivalents 0.0292
_diffrn_reflns_limit_h_max 4
_diffrn_reflns_limit_h_min -3
_diffrn_reflns_limit_k_max 13
_diffrn_reflns_limit_k_min -13
_diffrn_reflns_limit_l_max 15
_diffrn_reflns_limit_l_min -15
_diffrn_reflns_number 4210
_diffrn_reflns_theta_full 25.242
_diffrn_reflns_theta_max 27.483
_diffrn_reflns_theta_min 3.422
_exptl_absorpt_coefficient_mu 0.102
_exptl_absorpt_correction_T_max 0.7456
_exptl_absorpt_correction_T_min 0.6685
_exptl_absorpt_correction_type multi-scan
_exptl_absorpt_process_details
;
(SADABS; Sheldrick, 1996)
;
_exptl_crystal_colour colorless
_exptl_crystal_density_diffrn 1.514
_exptl_crystal_description block
_exptl_crystal_F_000 220
_exptl_crystal_size_max 0.200
_exptl_crystal_size_mid 0.200
_exptl_crystal_size_min 0.200
_refine_diff_density_max 0.232
_refine_diff_density_min -0.169
_refine_ls_extinction_method none
_refine_ls_goodness_of_fit_ref 1.026
_refine_ls_hydrogen_treatment constr
_refine_ls_matrix_type full
_refine_ls_number_parameters 73
_refine_ls_number_reflns 1057
_refine_ls_number_restraints 0
_refine_ls_restrained_S_all 1.026
_refine_ls_R_factor_all 0.0542
_refine_ls_R_factor_gt 0.0431
_refine_ls_shift/su_max 0.001
_refine_ls_shift/su_mean 0.000
_refine_ls_structure_factor_coef Fsqd
_refine_ls_weighting_details 'w=1/[\s^2^(Fo^2^)+(0.0567P)^2^+0.1337P] where P=(Fo^2^+2Fc^2^)/3'
_refine_ls_weighting_scheme calc
_refine_ls_wR_factor_gt 0.1082
_refine_ls_wR_factor_ref 0.1144
_reflns_number_gt 875
_reflns_number_total 1057
_reflns_threshold_expression 'I > 2\s(I)'
_cod_data_source_file hb4114sup1.cif
_cod_data_source_block I
_cod_database_code 1545308
_shelx_space_group_comment
;
The symmetry employed for this shelxl refinement is uniquely defined
by the following loop, which should always be used as a source of
symmetry information in preference to the above space-group names.
They are only intended as comments.
;
_shelx_estimated_absorpt_t_min 0.980
_shelx_estimated_absorpt_t_max 0.980

loop_
_space_group_symop_operation_xyz
'x, y, z'
'-x, y+1/2, -z+1/2'
'-x, -y, -z'
'x, -y-1/2, z-1/2'

loop_
_atom_site_type_symbol
_atom_site_label
_atom_site_fract_x
_atom_site_fract_y
_atom_site_fract_z
_atom_site_U_iso_or_equiv
_atom_site_adp_type
_atom_site_calc_flag
_atom_site_occupancy
N N1 0.8017(3) 0.48118(10) 0.21842(9) 0.0307(3) Uani d 1
N N2 0.7691(4) 0.58859(12) 0.28330(10) 0.0451(4) Uani d 1
N N3 0.6288(4) 0.40718(13) 0.37506(11) 0.0459(4) Uani d 1
C C1 0.6654(5) 0.53760(15) 0.37491(13) 0.0467(4) Uani d 1
H H1 0.620016 0.588563 0.435947 0.056 Uiso calc 1
C C2 0.7160(4) 0.37557(14) 0.27543(12) 0.0417(4) Uani d 1
H H2 0.718064 0.290825 0.247992 0.050 Uiso calc 1
C C3 0.9038(3) 0.49129(12) 0.10767(11) 0.0282(3) Uani d 1
C C4 0.8869(4) 0.61044(13) 0.05306(11) 0.0331(3) Uani d 1
H H4 0.811019 0.684228 0.088642 0.040 Uiso calc 1
C C5 1.0163(4) 0.38103(13) 0.05481(11) 0.0341(4) Uani d 1
H H5 1.026722 0.301276 0.091893 0.041 Uiso calc 1

loop_
_atom_site_aniso_label
_atom_site_aniso_U_11
_atom_site_aniso_U_22
_atom_site_aniso_U_33
_atom_site_aniso_U_12
_atom_site_aniso_U_13
_atom_site_aniso_U_23
N1 0.0397(7) 0.0278(6) 0.0257(6) -0.0006(5) 0.0082(5) -0.0003(4)
N2 0.0729(9) 0.0319(7) 0.0343(7) -0.0005(6) 0.0228(6) -0.0043(5)
N3 0.0651(9) 0.0412(7) 0.0346(7) -0.0032(6) 0.0199(6) 0.0029(5)
C1 0.0691(11) 0.0401(8) 0.0344(8) 0.0005(7) 0.0224(7) -0.0017(6)
C2 0.0623(10) 0.0307(7) 0.0342(7) -0.0038(7) 0.0153(7) 0.0024(6)
C3 0.0309(7) 0.0302(7) 0.0239(6) -0.0018(5) 0.0045(5) -0.0004(5)
C4 0.0439(8) 0.0260(7) 0.0306(7) 0.0025(5) 0.0099(6) -0.0025(5)
C5 0.0471(8) 0.0261(6) 0.0301(7) 0.0035(6) 0.0095(6) 0.0039(5)

loop_
_atom_type_symbol
_atom_type_description
_atom_type_scat_dispersion_real
_atom_type_scat_dispersion_imag
_atom_type_scat_source
C C 0.0033 0.0016 'International Tables Vol C Tables 4.2.6.8 and 6.1.1.4'
H H 0.0000 0.0000 'International Tables Vol C Tables 4.2.6.8 and 6.1.1.4'
N N 0.0061 0.0033 'International Tables Vol C Tables 4.2.6.8 and 6.1.1.4'

loop_
_geom_angle_atom_site_label_1
_geom_angle_atom_site_label_2
_geom_angle_atom_site_label_3
_geom_angle_site_symmetry_1
_geom_angle
C2 N1 N2 . 108.77(11)
C2 N1 C3 . 129.70(11)
N2 N1 C3 . 121.51(10)
C1 N2 N1 . 102.01(12)
C2 N3 C1 . 102.01(12)
N2 C1 N3 . 115.95(13)
N2 C1 H1 . 122.0
N3 C1 H1 . 122.0
N3 C2 N1 . 111.26(13)
N3 C2 H2 . 124.4
N1 C2 H2 . 124.4
C4 C3 C5 . 120.38(12)
C4 C3 N1 . 120.02(11)
C5 C3 N1 . 119.60(11)
C5 C4 C3 3_765 119.55(12)
C5 C4 H4 3_765 120.2
C3 C4 H4 . 120.2
C4 C5 C3 3_765 120.07(12)
C4 C5 H5 3_765 120.0
C3 C5 H5 . 120.0

loop_
_geom_bond_atom_site_label_1
_geom_bond_atom_site_label_2
_geom_bond_site_symmetry_2
_geom_bond_distance
N1 C2 . 1.3397(17)
N1 N2 . 1.3620(15)
N1 C3 . 1.4255(16)
N2 C1 . 1.3141(19)
N3 C2 . 1.3133(18)
N3 C1 . 1.346(2)
C1 H1 . 0.9300
C2 H2 . 0.9300
C3 C4 . 1.3848(18)
C3 C5 . 1.3867(18)
C4 C5 3_765 1.3839(17)
C4 H4 . 0.9300
C5 H5 . 0.9300

loop_
_geom_hbond_atom_site_label_D
_geom_hbond_atom_site_label_H
_geom_hbond_atom_site_label_A
_geom_hbond_site_symmetry_A
_geom_hbond_distance_DH
_geom_hbond_distance_HA
_geom_hbond_distance_DA
_geom_hbond_angle_DHA
_geom_hbond_publ_flag
C1 H1 N3 3_666 0.93 2.55 3.3563(19) 146 y
C5 H5 N2 2_745 0.93 2.71 3.6184(18) 165 y

loop_
_geom_torsion_atom_site_label_1
_geom_torsion_atom_site_label_2
_geom_torsion_atom_site_label_3
_geom_torsion_atom_site_label_4
_geom_torsion_site_symmetry_4
_geom_torsion
C2 N1 N2 C1 . 0.02(17)
C3 N1 N2 C1 . 178.56(13)
N1 N2 C1 N3 . 0.1(2)
C2 N3 C1 N2 . -0.2(2)
C1 N3 C2 N1 . 0.19(19)
N2 N1 C2 N3 . -0.14(19)
C3 N1 C2 N3 . -178.52(13)
C2 N1 C3 C4 . 162.05(15)
N2 N1 C3 C4 . -16.2(2)
C2 N1 C3 C5 . -17.3(2)
N2 N1 C3 C5 . 164.48(13)
C5 C3 C4 C5 3_765 -0.1(2)
N1 C3 C4 C5 3_765 -179.45(12)
C4 C3 C5 C4 3_765 0.1(2)
N1 C3 C5 C4 3_765 179.46(13)

_cod_database_fobs_code 1545308
